data_7129796
loop_
_publ_author_name
'Adhikari, Sanjay'
'Sarkar, Aniruddha'
'Dhar, Basab Bijayi'

_publ_section_title
;
 C--H bond chlorination using nickel(ii) complexes of tetradentate
 amido-quinoline ligands
;
_journal_name_full 'Chemical Communications'
_journal_paper_doi 10.1039/D2CC00639A
_journal_year 2022
_chemical_formula_moiety 'C21 H17 N5 O2'
_chemical_formula_sum 'C21 H17 N5 O2'
_chemical_formula_weight 371.40
_space_group_crystal_system monoclinic
_space_group_IT_number 14
_space_group_name_Hall '-P 2yn'
_space_group_name_H-M_alt 'P 1 21/n 1'
_atom_sites_solution_hydrogens geom
_atom_sites_solution_primary dual
_audit_creation_date 2021-09-07
_audit_creation_method
;
Olex2 1.2
(compiled 2018.05.29 svn.r3508 for OlexSys, GUI svn.r5506)
;
_audit_update_record
;
2021-09-07 deposited with the CCDC.	2022-02-28 downloaded from the CCDC.
;
_cell_angle_alpha 90
_cell_angle_beta 109.1040(10)
_cell_angle_gamma 90
_cell_formula_units_Z 4
_cell_length_a 8.2961(3)
_cell_length_b 19.4180(8)
_cell_length_c 11.7921(5)
_cell_measurement_reflns_used 3433
_cell_measurement_temperature 297(2)
_cell_measurement_theta_max 25.77
_cell_measurement_theta_min 2.80
_cell_volume 1795.01(12)
_computing_molecular_graphics 'Olex2 (Dolomanov et al., 2009)'
_computing_publication_material 'Olex2 (Dolomanov et al., 2009)'
_computing_structure_refinement 'ShelXL (Sheldrick, 2015)'
_computing_structure_solution 'ShelXT (Sheldrick, 2015)'
_diffrn_ambient_temperature 297.39
_diffrn_measured_fraction_theta_full 0.997
_diffrn_measured_fraction_theta_max 0.997
_diffrn_measurement_device_type 'Bruker PHOTON100 CMOS'
_diffrn_measurement_method '\f and \w scans'
_diffrn_radiation_type MoK\a
_diffrn_radiation_wavelength 0.71073
_diffrn_reflns_av_R_equivalents 0.0359
_diffrn_reflns_av_unetI/netI 0.0194
_diffrn_reflns_Laue_measured_fraction_full 0.997
_diffrn_reflns_Laue_measured_fraction_max 0.997
_diffrn_reflns_limit_h_max 9
_diffrn_reflns_limit_h_min -9
_diffrn_reflns_limit_k_max 21
_diffrn_reflns_limit_k_min -21
_diffrn_reflns_limit_l_max 13
_diffrn_reflns_limit_l_min -13
_diffrn_reflns_number 20692
_diffrn_reflns_point_group_measured_fraction_full 0.997
_diffrn_reflns_point_group_measured_fraction_max 0.997
_diffrn_reflns_theta_full 23.553
_diffrn_reflns_theta_max 23.553
_diffrn_reflns_theta_min 2.098
_exptl_absorpt_coefficient_mu 0.093
_exptl_crystal_colour white
_exptl_crystal_density_diffrn 1.374
_exptl_crystal_description block
_exptl_crystal_F_000 776
_exptl_crystal_size_max 0.21
_exptl_crystal_size_mid 0.11
_exptl_crystal_size_min 0.06
_refine_diff_density_max 0.111
_refine_diff_density_min -0.122
_refine_diff_density_rms 0.027
_refine_ls_extinction_method none
_refine_ls_goodness_of_fit_ref 1.071
_refine_ls_hydrogen_treatment constr
_refine_ls_matrix_type full
_refine_ls_number_parameters 254
_refine_ls_number_reflns 2672
_refine_ls_number_restraints 0
_refine_ls_restrained_S_all 1.071
_refine_ls_R_factor_all 0.0448
_refine_ls_R_factor_gt 0.0347
_refine_ls_shift/su_max 0.000
_refine_ls_shift/su_mean 0.000
_refine_ls_structure_factor_coef Fsqd
_refine_ls_weighting_details 'w=1/[\s^2^(Fo^2^)+(0.0445P)^2^+0.3717P] where P=(Fo^2^+2Fc^2^)/3'
_refine_ls_weighting_scheme calc
_refine_ls_wR_factor_gt 0.0888
_refine_ls_wR_factor_ref 0.0977
_reflns_Friedel_coverage 0.000
_reflns_number_gt 2201
_reflns_number_total 2672
_reflns_threshold_expression 'I > 2\s(I)'
_cod_data_source_file d2cc00639a2.cif
_cod_data_source_block l7_a
_cod_database_code 7129796
_shelx_shelxl_version_number 2016/4
_shelx_space_group_comment
;
The symmetry employed for this shelxl refinement is uniquely defined
by the following loop, which should always be used as a source of
symmetry information in preference to the above space-group names.
They are only intended as comments.
;
_olex2_refinement_description
;
1. Fixed Uiso
 At 1.2 times of:
  All C(H) groups, All N(H) groups
 At 1.5 times of:
  All C(H,H,H) groups
2.a Aromatic/amide H refined with riding coordinates:
 N3(H3), N1(H1), C12(H12), C7(H7), C14(H14), C10(H10), C5(H5), C11(H11),
 C16(H16), C15(H15), C6(H6), C21(H21), C19(H19), C20(H20)
2.b Idealised Me refined as rotating group:
 C2(H2A,H2B,H2C)
;
_olex2_submission_special_instructions 'No special instructions were received'

loop_
_space_group_symop_operation_xyz
'x, y, z'
'-x+1/2, y+1/2, -z+1/2'
'-x, -y, -z'
'x-1/2, -y-1/2, z-1/2'

loop_
_atom_site_label
_atom_site_type_symbol
_atom_site_fract_x
_atom_site_fract_y
_atom_site_fract_z
_atom_site_U_iso_or_equiv
_atom_site_adp_type
_atom_site_occupancy
_atom_site_site_symmetry_order
_atom_site_calc_flag
_atom_site_refinement_flags_posn
_atom_site_refinement_flags_adp
_atom_site_refinement_flags_occupancy
_atom_site_disorder_assembly
_atom_site_disorder_group
O1 O 0.36528(15) 0.43905(6) 0.41436(10) 0.0555(3) Uani 1 1 d . . . . .
O2 O 0.86189(15) 0.37404(7) 0.53856(11) 0.0630(4) Uani 1 1 d . . . . .
N5 N 0.64414(17) 0.43710(7) 0.41556(11) 0.0480(3) Uani 1 1 d . . . . .
N3 N 0.60016(17) 0.36055(7) 0.55691(11) 0.0486(3) Uani 1 1 d . . . . .
H3 H 0.495571 0.373596 0.528038 0.058 Uiso 1 1 calc R . . . .
N4 N 0.36530(17) 0.33990(7) 0.66257(12) 0.0517(4) Uani 1 1 d . . . . .
N1 N 0.43483(19) 0.49487(7) 0.26865(12) 0.0576(4) Uani 1 1 d . . . . .
H1 H 0.518038 0.502542 0.241985 0.069 Uiso 1 1 calc R . . . .
N2 N 0.4380(2) 0.56509(7) 0.08119(13) 0.0605(4) Uani 1 1 d . . . . .
C1 C 0.4725(2) 0.45608(8) 0.36938(14) 0.0453(4) Uani 1 1 d . . . . .
C4 C 0.6397(2) 0.31194(8) 0.65052(14) 0.0471(4) Uani 1 1 d . . . . .
C9 C 0.5129(2) 0.30326(8) 0.70628(13) 0.0454(4) Uani 1 1 d . . . . .
C3 C 0.7108(2) 0.38842(8) 0.50851(14) 0.0457(4) Uani 1 1 d . . . . .
C13 C 0.2778(2) 0.52419(8) 0.20205(14) 0.0503(4) Uani 1 1 d . . . . .
C8 C 0.5425(2) 0.25648(8) 0.80348(14) 0.0513(4) Uani 1 1 d . . . . .
C18 C 0.2858(2) 0.56332(8) 0.10161(14) 0.0522(4) Uani 1 1 d . . . . .
C12 C 0.2486(2) 0.33084(10) 0.71436(17) 0.0609(5) Uani 1 1 d . . . . .
H12 H 0.146979 0.355219 0.684393 0.073 Uiso 1 1 calc R . . . .
C7 C 0.6953(3) 0.21847(10) 0.84092(17) 0.0651(5) Uani 1 1 d . . . . .
H7 H 0.716599 0.188016 0.905021 0.078 Uiso 1 1 calc R . . . .
C14 C 0.1272(2) 0.51828(9) 0.22408(16) 0.0593(5) Uani 1 1 d . . . . .
H14 H 0.121196 0.492246 0.288764 0.071 Uiso 1 1 calc R . . . .
C10 C 0.4136(3) 0.24991(9) 0.85601(16) 0.0611(5) Uani 1 1 d . . . . .
H10 H 0.428429 0.220409 0.920758 0.073 Uiso 1 1 calc R . . . .
C5 C 0.7854(2) 0.27329(9) 0.68844(17) 0.0626(5) Uani 1 1 d . . . . .
H5 H 0.867888 0.278039 0.651295 0.075 Uiso 1 1 calc R . . . .
C2 C 0.7718(2) 0.47263(11) 0.37524(18) 0.0684(5) Uani 1 1 d . . . . .
H2A H 0.755569 0.460600 0.293282 0.103 Uiso 1 1 calc GR . . . .
H2B H 0.884060 0.459036 0.424705 0.103 Uiso 1 1 calc GR . . . .
H2C H 0.759320 0.521510 0.381366 0.103 Uiso 1 1 calc GR . . . .
C17 C 0.1384(3) 0.59681(9) 0.02769(15) 0.0609(5) Uani 1 1 d . . . . .
C11 C 0.2679(3) 0.28674(10) 0.81186(17) 0.0650(5) Uani 1 1 d . . . . .
H11 H 0.181774 0.282806 0.845850 0.078 Uiso 1 1 calc R . . . .
C16 C -0.0145(3) 0.59010(10) 0.05398(18) 0.0715(6) Uani 1 1 d . . . . .
H16 H -0.112728 0.612149 0.006077 0.086 Uiso 1 1 calc R . . . .
C15 C -0.0195(3) 0.55172(10) 0.14861(18) 0.0689(5) Uani 1 1 d . . . . .
H15 H -0.121931 0.547325 0.164149 0.083 Uiso 1 1 calc R . . . .
C6 C 0.8107(3) 0.22628(10) 0.78370(19) 0.0716(6) Uani 1 1 d . . . . .
H6 H 0.909714 0.199914 0.807784 0.086 Uiso 1 1 calc R . . . .
C21 C 0.4448(3) 0.60056(10) -0.01255(17) 0.0731(6) Uani 1 1 d . . . . .
H21 H 0.547676 0.601946 -0.028082 0.088 Uiso 1 1 calc R . . . .
C19 C 0.1538(3) 0.63434(11) -0.06977(18) 0.0790(6) Uani 1 1 d . . . . .
H19 H 0.060310 0.657891 -0.120487 0.095 Uiso 1 1 calc R . . . .
C20 C 0.3055(3) 0.63618(11) -0.08978(18) 0.0829(7) Uani 1 1 d . . . . .
H20 H 0.316844 0.660905 -0.154286 0.100 Uiso 1 1 calc R . . . .

loop_
_atom_site_aniso_label
_atom_site_aniso_U_11
_atom_site_aniso_U_22
_atom_site_aniso_U_33
_atom_site_aniso_U_23
_atom_site_aniso_U_13
_atom_site_aniso_U_12
O1 0.0543(7) 0.0548(7) 0.0535(7) 0.0114(6) 0.0122(6) 0.0025(6)
O2 0.0559(8) 0.0722(8) 0.0621(8) 0.0144(6) 0.0211(6) 0.0169(6)
N5 0.0522(8) 0.0465(8) 0.0432(7) 0.0048(6) 0.0129(6) 0.0010(6)
N3 0.0474(8) 0.0477(8) 0.0464(8) 0.0095(6) 0.0095(6) 0.0047(6)
N4 0.0502(8) 0.0490(8) 0.0510(8) 0.0029(6) 0.0101(7) 0.0025(7)
N1 0.0588(9) 0.0649(9) 0.0471(8) 0.0143(7) 0.0145(7) 0.0090(7)
N2 0.0789(11) 0.0546(9) 0.0450(8) 0.0029(7) 0.0162(8) 0.0008(8)
C1 0.0564(10) 0.0378(8) 0.0373(9) -0.0024(7) 0.0094(8) 0.0003(8)
C4 0.0530(10) 0.0398(9) 0.0424(9) 0.0040(7) 0.0070(8) 0.0030(8)
C9 0.0510(9) 0.0378(8) 0.0402(9) -0.0018(7) 0.0053(7) -0.0013(7)
C3 0.0545(11) 0.0419(9) 0.0378(8) -0.0038(7) 0.0111(8) 0.0043(8)
C13 0.0614(11) 0.0427(9) 0.0403(9) -0.0005(7) 0.0079(8) 0.0038(8)
C8 0.0625(11) 0.0419(9) 0.0431(9) 0.0016(7) 0.0087(8) -0.0034(8)
C18 0.0680(12) 0.0411(9) 0.0404(9) -0.0037(7) 0.0081(8) 0.0010(8)
C12 0.0553(11) 0.0593(11) 0.0652(12) 0.0013(9) 0.0159(9) 0.0013(9)
C7 0.0717(13) 0.0547(11) 0.0602(11) 0.0197(9) 0.0096(10) 0.0075(10)
C14 0.0643(12) 0.0561(11) 0.0521(10) 0.0014(9) 0.0119(9) 0.0042(9)
C10 0.0773(13) 0.0535(11) 0.0499(10) 0.0028(8) 0.0172(9) -0.0098(10)
C5 0.0605(11) 0.0575(11) 0.0693(12) 0.0175(9) 0.0206(9) 0.0125(9)
C2 0.0603(11) 0.0765(13) 0.0667(12) 0.0205(10) 0.0184(10) -0.0007(10)
C17 0.0789(13) 0.0436(10) 0.0474(10) 0.0014(8) 0.0032(9) 0.0056(9)
C11 0.0689(13) 0.0645(12) 0.0658(12) -0.0008(10) 0.0278(10) -0.0105(10)
C16 0.0720(14) 0.0615(12) 0.0656(13) 0.0039(10) 0.0014(10) 0.0166(10)
C15 0.0647(12) 0.0678(12) 0.0679(13) -0.0003(10) 0.0133(10) 0.0097(10)
C6 0.0638(12) 0.0626(12) 0.0825(14) 0.0247(11) 0.0158(11) 0.0188(10)
C21 0.0976(16) 0.0673(13) 0.0532(11) 0.0072(10) 0.0231(11) -0.0064(11)
C19 0.1010(17) 0.0607(12) 0.0590(13) 0.0165(10) 0.0038(12) 0.0076(12)
C20 0.120(2) 0.0661(14) 0.0534(12) 0.0172(10) 0.0165(13) -0.0051(14)

loop_
_atom_type_symbol
_atom_type_description
_atom_type_scat_dispersion_real
_atom_type_scat_dispersion_imag
_atom_type_scat_source
C C 0.0033 0.0016 'International Tables Vol C Tables 4.2.6.8 and 6.1.1.4'
H H 0.0000 0.0000 'International Tables Vol C Tables 4.2.6.8 and 6.1.1.4'
N N 0.0061 0.0033 'International Tables Vol C Tables 4.2.6.8 and 6.1.1.4'
O O 0.0106 0.0060 'International Tables Vol C Tables 4.2.6.8 and 6.1.1.4'

loop_
_geom_angle_atom_site_label_1
_geom_angle_atom_site_label_2
_geom_angle_atom_site_label_3
_geom_angle
_geom_angle_site_symmetry_1
_geom_angle_site_symmetry_3
_geom_angle_publ_flag
C1 N5 C3 124.61(13) . . ?
C1 N5 C2 120.08(13) . . ?
C3 N5 C2 115.11(14) . . ?
C4 N3 H3 117.0 . . ?
C3 N3 H3 117.0 . . ?
C3 N3 C4 125.96(14) . . ?
C12 N4 C9 117.47(15) . . ?
C1 N1 H1 115.8 . . ?
C1 N1 C13 128.49(15) . . ?
C13 N1 H1 115.8 . . ?
C21 N2 C18 117.24(17) . . ?
O1 C1 N5 123.62(14) . . ?
O1 C1 N1 122.67(15) . . ?
N1 C1 N5 113.71(15) . . ?
N3 C4 C9 115.11(14) . . ?
C5 C4 N3 125.38(16) . . ?
C5 C4 C9 119.50(15) . . ?
N4 C9 C4 118.19(14) . . ?
N4 C9 C8 122.44(15) . . ?
C8 C9 C4 119.36(15) . . ?
O2 C3 N5 118.83(15) . . ?
O2 C3 N3 124.42(15) . . ?
N3 C3 N5 116.75(14) . . ?
N1 C13 C18 113.19(16) . . ?
C14 C13 N1 126.94(15) . . ?
C14 C13 C18 119.87(16) . . ?
C7 C8 C9 119.31(16) . . ?
C10 C8 C9 117.25(16) . . ?
C10 C8 C7 123.43(16) . . ?
N2 C18 C13 117.26(15) . . ?
N2 C18 C17 123.17(16) . . ?
C17 C18 C13 119.55(18) . . ?
N4 C12 H12 118.0 . . ?
N4 C12 C11 124.03(17) . . ?
C11 C12 H12 118.0 . . ?
C8 C7 H7 120.1 . . ?
C6 C7 C8 119.88(17) . . ?
C6 C7 H7 120.1 . . ?
C13 C14 H14 120.1 . . ?
C13 C14 C15 119.83(18) . . ?
C15 C14 H14 120.1 . . ?
C8 C10 H10 120.2 . . ?
C11 C10 C8 119.66(17) . . ?
C11 C10 H10 120.2 . . ?
C4 C5 H5 120.0 . . ?
C4 C5 C6 120.09(18) . . ?
C6 C5 H5 120.0 . . ?
N5 C2 H2A 109.5 . . ?
N5 C2 H2B 109.5 . . ?
N5 C2 H2C 109.5 . . ?
H2A C2 H2B 109.5 . . ?
H2A C2 H2C 109.5 . . ?
H2B C2 H2C 109.5 . . ?
C16 C17 C18 118.95(17) . . ?
C19 C17 C18 117.0(2) . . ?
C19 C17 C16 124.04(19) . . ?
C12 C11 H11 120.4 . . ?
C10 C11 C12 119.13(18) . . ?
C10 C11 H11 120.4 . . ?
C17 C16 H16 119.8 . . ?
C15 C16 C17 120.37(18) . . ?
C15 C16 H16 119.8 . . ?
C14 C15 H15 119.3 . . ?
C16 C15 C14 121.4(2) . . ?
C16 C15 H15 119.3 . . ?
C7 C6 C5 121.80(18) . . ?
C7 C6 H6 119.1 . . ?
C5 C6 H6 119.1 . . ?
N2 C21 H21 118.3 . . ?
N2 C21 C20 123.5(2) . . ?
C20 C21 H21 118.3 . . ?
C17 C19 H19 120.1 . . ?
C20 C19 C17 119.7(2) . . ?
C20 C19 H19 120.1 . . ?
C21 C20 H20 120.3 . . ?
C19 C20 C21 119.4(2) . . ?
C19 C20 H20 120.3 . . ?

loop_
_geom_bond_atom_site_label_1
_geom_bond_atom_site_label_2
_geom_bond_distance
_geom_bond_site_symmetry_2
_geom_bond_publ_flag
O1 C1 1.2211(19) . ?
O2 C3 1.2183(19) . ?
N5 C1 1.397(2) . ?
N5 C3 1.416(2) . ?
N5 C2 1.467(2) . ?
N3 H3 0.8600 . ?
N3 C4 1.4071(19) . ?
N3 C3 1.343(2) . ?
N4 C9 1.363(2) . ?
N4 C12 1.315(2) . ?
N1 H1 0.8600 . ?
N1 C1 1.354(2) . ?
N1 C13 1.403(2) . ?
N2 C18 1.362(2) . ?
N2 C21 1.319(2) . ?
C4 C9 1.422(2) . ?
C4 C5 1.368(2) . ?
C9 C8 1.419(2) . ?
C13 C18 1.427(2) . ?
C13 C14 1.361(2) . ?
C8 C7 1.407(2) . ?
C8 C10 1.406(2) . ?
C18 C17 1.407(3) . ?
C12 H12 0.9300 . ?
C12 C11 1.400(3) . ?
C7 H7 0.9300 . ?
C7 C6 1.348(3) . ?
C14 H14 0.9300 . ?
C14 C15 1.409(3) . ?
C10 H10 0.9300 . ?
C10 C11 1.353(3) . ?
C5 H5 0.9300 . ?
C5 C6 1.409(3) . ?
C2 H2A 0.9600 . ?
C2 H2B 0.9600 . ?
C2 H2C 0.9600 . ?
C17 C16 1.407(3) . ?
C17 C19 1.402(3) . ?
C11 H11 0.9300 . ?
C16 H16 0.9300 . ?
C16 C15 1.354(3) . ?
C15 H15 0.9300 . ?
C6 H6 0.9300 . ?
C21 H21 0.9300 . ?
C21 C20 1.398(3) . ?
C19 H19 0.9300 . ?
C19 C20 1.354(3) . ?
C20 H20 0.9300 . ?
